data_7240908
loop_
_publ_author_name
'Vassilyeva, Olga Yu.'
'Buvaylo, Elena A.'
'Linnik, Rostyslav P.'
'Nesterov, Dmytro S.'
'Trachevsky, Vladimir V.'
'Skelton, Brian W.'

_publ_section_title
;
 Synthetic strategy towards halometallates with
 imidazo[1,5-a]pyridinium-based counterions
;
_journal_name_full CrystEngComm
_journal_paper_doi 10.1039/D0CE00018C
_journal_year 2020
_chemical_formula_moiety '2(C8 H9 N2), Cl4 Zn'
_chemical_formula_sum 'C16 H18 Cl4 N4 Zn'
_chemical_formula_weight 473.51
_space_group_IT_number 2
_space_group_name_Hall '-P 1'
_space_group_name_H-M_alt 'P -1'
_symmetry_cell_setting triclinic
_symmetry_Int_Tables_number 2
_symmetry_space_group_name_Hall '-P 1'
_symmetry_space_group_name_H-M 'P -1'
_atom_sites_solution_hydrogens geom
_audit_block_doi 10.5517/ccdc.csd.cc23rlm3
_audit_creation_date 2015-01-13T10:03:30-00:00
_audit_creation_method 'WinGX routine CIF_UPDATE'
_audit_update_record
;
2019-12-16 deposited with the CCDC.	2020-07-21 downloaded from the CCDC.
;
_cell_angle_alpha 99.224(3)
_cell_angle_beta 111.029(3)
_cell_angle_gamma 91.986(3)
_cell_formula_units_Z 2
_cell_length_a 9.3908(3)
_cell_length_b 10.6494(4)
_cell_length_c 10.7328(3)
_cell_measurement_reflns_used 13737
_cell_measurement_temperature 100(2)
_cell_measurement_theta_max 37.101
_cell_measurement_theta_min 2.088
_cell_volume 983.95(6)
_computing_cell_refinement
;
CrysAlisPro, Agilent Technologies,
Version 1.171.37.31 
;
_computing_data_collection
;
CrysAlisPro, Agilent Technologies,
Version 1.171.37.31 
;
_computing_data_reduction
;
CrysAlisPro, Agilent Technologies,
Version 1.171.37.31 
;
_computing_molecular_graphics 'Diamond (Brandenburg, K., (1999)'
_computing_publication_material 'WinGX Farrugia, L. J. (1999)'
_computing_structure_refinement 'SHELXL-2014/7 (Sheldrick, 2015)'
_computing_structure_solution 'SHELXT (Sheldrick, 2015)'
_diffrn_ambient_temperature 100(2)
_diffrn_detector 'CCD plate'
_diffrn_detector_area_resol_mean 10.4738
_diffrn_measured_fraction_theta_full 0.99
_diffrn_measured_fraction_theta_max 0.962
_diffrn_measurement_device 'four-circle diffractometer'
_diffrn_measurement_device_type 'Oxford Diffraction Gemini diffractometer'
_diffrn_measurement_method '\w scans'
_diffrn_orient_matrix_UB_11 -0.0769263
_diffrn_orient_matrix_UB_12 0.0150976
_diffrn_orient_matrix_UB_13 -0.0177416
_diffrn_orient_matrix_UB_21 -0.0236653
_diffrn_orient_matrix_UB_22 -0.0637737
_diffrn_orient_matrix_UB_23 0.0007104
_diffrn_orient_matrix_UB_31 0.0116937
_diffrn_orient_matrix_UB_32 0.0174422
_diffrn_orient_matrix_UB_33 0.0698264
_diffrn_radiation_monochromator graphite
_diffrn_radiation_probe x-ray
_diffrn_radiation_type MoK\a
_diffrn_radiation_wavelength 0.71073
_diffrn_reflns_av_R_equivalents 0.0285
_diffrn_reflns_av_unetI/netI 0.0376
_diffrn_reflns_Laue_measured_fraction_full 0.99
_diffrn_reflns_Laue_measured_fraction_max 0.962
_diffrn_reflns_limit_h_max 15
_diffrn_reflns_limit_h_min -15
_diffrn_reflns_limit_k_max 18
_diffrn_reflns_limit_k_min -17
_diffrn_reflns_limit_l_max 18
_diffrn_reflns_limit_l_min -18
_diffrn_reflns_number 33095
_diffrn_reflns_point_group_measured_fraction_full 0.99
_diffrn_reflns_point_group_measured_fraction_max 0.962
_diffrn_reflns_theta_full 37
_diffrn_reflns_theta_max 37.59
_diffrn_reflns_theta_min 1.947
_diffrn_source 'Enhance (Mo) X-ray Source'
_exptl_absorpt_coefficient_mu 1.798
_exptl_absorpt_correction_T_max 0.811
_exptl_absorpt_correction_T_min 0.57
_exptl_absorpt_correction_type analytical
_exptl_absorpt_process_details
;
   CrysAlisPro, Agilent Technologies

;
_exptl_crystal_colour colourless
_exptl_crystal_density_diffrn 1.598
_exptl_crystal_description prism
_exptl_crystal_F_000 480
_exptl_crystal_size_max 0.51
_exptl_crystal_size_mid 0.32
_exptl_crystal_size_min 0.14
_refine_diff_density_max 2.297
_refine_diff_density_min -0.857
_refine_diff_density_rms 0.098
_refine_ls_extinction_method none
_refine_ls_goodness_of_fit_ref 1.046
_refine_ls_hydrogen_treatment constr
_refine_ls_matrix_type full
_refine_ls_number_parameters 228
_refine_ls_number_reflns 10024
_refine_ls_number_restraints 0
_refine_ls_restrained_S_all 1.046
_refine_ls_R_factor_all 0.049
_refine_ls_R_factor_gt 0.0375
_refine_ls_shift/su_max 0.035
_refine_ls_shift/su_mean 0
_refine_ls_structure_factor_coef Fsqd
_refine_ls_weighting_details 'w=1/[\s^2^(Fo^2^)+(0.0496P)^2^+0.6512P] where P=(Fo^2^+2Fc^2^)/3'
_refine_ls_weighting_scheme calc
_refine_ls_wR_factor_gt 0.0984
_refine_ls_wR_factor_ref 0.1062
_reflns_number_gt 8331
_reflns_number_total 10024
_reflns_threshold_expression 'I > 2\s(I)'
_cod_data_source_file d0ce00018c2.cif
_cod_data_source_block lv721
_cod_database_code 7240908

loop_
_symmetry_equiv_pos_as_xyz
'x, y, z'
'-x, -y, -z'

loop_
_atom_site_label
_atom_site_type_symbol
_atom_site_fract_x
_atom_site_fract_y
_atom_site_fract_z
_atom_site_U_iso_or_equiv
_atom_site_adp_type
_atom_site_occupancy
_atom_site_calc_flag
_atom_site_disorder_assembly
_atom_site_disorder_group
C11 C 0.76237(16) 0.54765(13) 0.26683(15) 0.0187(2) Uani 1 d . .
H11 H 0.8364 0.5078 0.3305 0.022 Uiso 1 calc . .
N12 N 0.78854(13) 0.61749(11) 0.18290(12) 0.01682(19) Uani 1 d . .
C12 C 0.93783(17) 0.64341(16) 0.17342(18) 0.0231(3) Uani 1 d . .
H12A H 0.9977 0.5706 0.1931 0.035 Uiso 1 calc . .
H12B H 0.9927 0.7204 0.2393 0.035 Uiso 1 calc . .
H12C H 0.9231 0.6566 0.0815 0.035 Uiso 1 calc . .
C13 C 0.65592(16) 0.65998(13) 0.10480(15) 0.0179(2) Uani 1 d . .
H13 H 0.645 0.7112 0.0377 0.021 Uiso 1 calc . .
N13A N 0.54194(15) 0.61440(12) 0.14206(14) 0.0210(2) Uani 1 d . .
C14 C 0.38157(16) 0.62398(15) 0.09859(16) 0.0215(3) Uani 1 d . .
H14 H 0.3318 0.6683 0.0272 0.026 Uiso 1 calc . .
C15 C 0.30150(19) 0.56832(17) 0.1615(2) 0.0278(3) Uani 1 d . .
H15 H 0.1943 0.5746 0.1343 0.033 Uiso 1 calc . .
C16 C 0.3751(2) 0.50038(17) 0.2682(2) 0.0310(4) Uani 1 d . .
H16 H 0.3165 0.4637 0.3117 0.037 Uiso 1 calc . .
C17 C 0.5268(2) 0.48753(16) 0.30802(19) 0.0265(3) Uani 1 d . .
H17 H 0.5749 0.441 0.3778 0.032 Uiso 1 calc . .
C17A C 0.61109(15) 0.54426(12) 0.24418(13) 0.01406(19) Uani 1 d . .
C21 C 0.29077(17) 0.89766(14) 0.31680(16) 0.0214(3) Uani 1 d . .
H21 H 0.1938 0.897 0.326 0.026 Uiso 1 calc . .
N22 N 0.32633(17) 0.93710(13) 0.21516(13) 0.0226(2) Uani 1 d . .
C22 C 0.2200(3) 0.98895(19) 0.10208(18) 0.0345(4) Uani 1 d . .
H22A H 0.2765 1.0211 0.0507 0.052 Uiso 1 calc . .
H22B H 0.1723 1.059 0.138 0.052 Uiso 1 calc . .
H22C H 0.1404 0.9213 0.0422 0.052 Uiso 1 calc . .
C23 C 0.4731(2) 0.92418(14) 0.23386(15) 0.0220(3) Uani 1 d . .
H23 H 0.5243 0.9445 0.1766 0.026 Uiso 1 calc . .
N23A N 0.53514(15) 0.87718(11) 0.34851(13) 0.0178(2) Uani 1 d . .
C24 C 0.68540(18) 0.84795(15) 0.41248(18) 0.0240(3) Uani 1 d . .
H24 H 0.7613 0.8603 0.375 0.029 Uiso 1 calc . .
C25 C 0.7195(2) 0.80185(16) 0.52862(19) 0.0290(3) Uani 1 d . .
H25 H 0.8203 0.78 0.5723 0.035 Uiso 1 calc . .
C26 C 0.6073(2) 0.78527(16) 0.58727(17) 0.0286(3) Uani 1 d . .
H26 H 0.6354 0.7549 0.6705 0.034 Uiso 1 calc . .
C27 C 0.4620(2) 0.81210(15) 0.52624(16) 0.0236(3) Uani 1 d . .
H27 H 0.3875 0.7997 0.5652 0.028 Uiso 1 calc . .
C27A C 0.42217(16) 0.85923(13) 0.40275(14) 0.0168(2) Uani 1 d . .
Zn1 Zn 0.84597(2) 0.19368(2) 0.25133(2) 0.01713(4) Uani 1 d . .
Cl1 Cl 0.58795(4) 0.19015(4) 0.13678(4) 0.02242(7) Uani 1 d . .
Cl2 Cl 0.98326(4) 0.30043(4) 0.15506(4) 0.02244(7) Uani 1 d . .
Cl3 Cl 0.90087(5) -0.01249(4) 0.24417(4) 0.02630(8) Uani 1 d . .
Cl4 Cl 0.89826(5) 0.30497(4) 0.46509(4) 0.02654(8) Uani 1 d . .

loop_
_atom_site_aniso_label
_atom_site_aniso_U_11
_atom_site_aniso_U_22
_atom_site_aniso_U_33
_atom_site_aniso_U_23
_atom_site_aniso_U_13
_atom_site_aniso_U_12
C11 0.0159(5) 0.0164(5) 0.0223(6) 0.0030(4) 0.0055(4) 0.0025(4)
N12 0.0125(4) 0.0163(5) 0.0204(5) 0.0012(4) 0.0055(4) 0.0016(3)
C12 0.0146(6) 0.0244(6) 0.0310(7) 0.0023(5) 0.0105(5) 0.0011(5)
C13 0.0143(5) 0.0180(5) 0.0208(6) 0.0027(4) 0.0060(4) 0.0035(4)
N13A 0.0177(5) 0.0189(5) 0.0250(6) 0.0005(4) 0.0077(4) 0.0025(4)
C14 0.0138(5) 0.0222(6) 0.0255(6) -0.0019(5) 0.0062(5) 0.0033(4)
C15 0.0175(6) 0.0260(7) 0.0402(9) -0.0040(6) 0.0156(6) -0.0007(5)
C16 0.0324(8) 0.0240(7) 0.0449(10) 0.0026(7) 0.0261(8) -0.0026(6)
C17 0.0315(8) 0.0204(6) 0.0326(8) 0.0062(6) 0.0175(7) 0.0012(6)
C17A 0.0128(5) 0.0110(4) 0.0181(5) 0.0015(4) 0.0059(4) 0.0011(4)
C21 0.0168(6) 0.0195(6) 0.0244(6) -0.0030(5) 0.0065(5) 0.0016(4)
N22 0.0263(6) 0.0180(5) 0.0190(5) -0.0006(4) 0.0045(4) 0.0050(4)
C22 0.0408(10) 0.0286(8) 0.0234(7) 0.0028(6) -0.0007(7) 0.0107(7)
C23 0.0302(7) 0.0180(6) 0.0196(6) 0.0016(5) 0.0120(5) 0.0030(5)
N23A 0.0189(5) 0.0151(4) 0.0205(5) -0.0006(4) 0.0105(4) -0.0001(4)
C24 0.0164(6) 0.0222(6) 0.0318(7) -0.0048(5) 0.0111(5) 0.0007(5)
C25 0.0225(7) 0.0222(7) 0.0323(8) -0.0019(6) 0.0011(6) 0.0043(5)
C26 0.0386(9) 0.0195(6) 0.0223(6) 0.0036(5) 0.0051(6) -0.0004(6)
C27 0.0303(7) 0.0184(6) 0.0228(6) 0.0008(5) 0.0127(6) -0.0048(5)
C27A 0.0162(5) 0.0148(5) 0.0196(5) -0.0009(4) 0.0088(4) -0.0007(4)
Zn1 0.01474(7) 0.01863(8) 0.01651(7) 0.00287(5) 0.00419(5) 0.00128(5)
Cl1 0.01527(13) 0.02744(16) 0.02326(15) 0.00818(12) 0.00410(11) 0.00241(11)
Cl2 0.02114(15) 0.02189(15) 0.02657(16) 0.00608(12) 0.01096(12) 0.00072(11)
Cl3 0.02798(18) 0.02142(15) 0.03277(18) 0.01077(14) 0.01220(15) 0.00772(13)
Cl4 0.02338(16) 0.03284(19) 0.01873(14) -0.00112(13) 0.00501(12) -0.00025(14)

loop_
_atom_type_symbol
_atom_type_description
_atom_type_scat_dispersion_real
_atom_type_scat_dispersion_imag
_atom_type_scat_source
C C 0.0033 0.0016 'International Tables Vol C Tables 4.2.6.8 and 6.1.1.4'
H H 0 0 'International Tables Vol C Tables 4.2.6.8 and 6.1.1.4'
N N 0.0061 0.0033 'International Tables Vol C Tables 4.2.6.8 and 6.1.1.4'
Zn Zn 0.2839 1.4301 'International Tables Vol C Tables 4.2.6.8 and 6.1.1.4'
Cl Cl 0.1484 0.1585 'International Tables Vol C Tables 4.2.6.8 and 6.1.1.4'

loop_
_exptl_crystal_face_index_h
_exptl_crystal_face_index_k
_exptl_crystal_face_index_l
_exptl_crystal_face_perp_dist
0 1 0 0.1154
-1 -15 2 0.1551
1 0 0 0.0459
-1 0 0 0.0943
-1 0 1 0.1355
1 0 2 0.1296
1 1 -1 0.1603
0 -1 -2 0.2503
-1 -2 0 0.1355
-2 -1 0 0.102

loop_
_geom_angle_atom_site_label_1
_geom_angle_atom_site_label_2
_geom_angle_atom_site_label_3
_geom_angle
_geom_angle_site_symmetry_1
_geom_angle_site_symmetry_3
_geom_angle_publ_flag
N12 C11 C17A 107.21(12) . . ?
N12 C11 H11 126.4 . . ?
C17A C11 H11 126.4 . . ?
C11 N12 C13 110.85(12) . . ?
C11 N12 C12 124.88(13) . . ?
C13 N12 C12 124.26(13) . . ?
N12 C12 H12A 109.5 . . ?
N12 C12 H12B 109.5 . . ?
H12A C12 H12B 109.5 . . ?
N12 C12 H12C 109.5 . . ?
H12A C12 H12C 109.5 . . ?
H12B C12 H12C 109.5 . . ?
N12 C13 N13A 106.65(12) . . ?
N12 C13 H13 126.7 . . ?
N13A C13 H13 126.7 . . ?
C13 N13A C17A 106.65(12) . . ?
C13 N13A C14 133.89(14) . . ?
C17A N13A C14 119.46(13) . . ?
C15 C14 N13A 118.30(15) . . ?
C15 C14 H14 120.8 . . ?
N13A C14 H14 120.8 . . ?
C14 C15 C16 121.29(15) . . ?
C14 C15 H15 119.4 . . ?
C16 C15 H15 119.4 . . ?
C17 C16 C15 121.04(16) . . ?
C17 C16 H16 119.5 . . ?
C15 C16 H16 119.5 . . ?
C16 C17 C17A 118.41(16) . . ?
C16 C17 H17 120.8 . . ?
C17A C17 H17 120.8 . . ?
C11 C17A C17 129.90(14) . . ?
C11 C17A N13A 108.64(12) . . ?
C17 C17A N13A 121.43(13) . . ?
N22 C21 C27A 106.73(13) . . ?
N22 C21 H21 126.6 . . ?
C27A C21 H21 126.6 . . ?
C23 N22 C21 110.58(13) . . ?
C23 N22 C22 124.08(16) . . ?
C21 N22 C22 125.33(16) . . ?
N22 C22 H22A 109.5 . . ?
N22 C22 H22B 109.5 . . ?
H22A C22 H22B 109.5 . . ?
N22 C22 H22C 109.5 . . ?
H22A C22 H22C 109.5 . . ?
H22B C22 H22C 109.5 . . ?
N22 C23 N23A 107.45(13) . . ?
N22 C23 H23 126.3 . . ?
N23A C23 H23 126.3 . . ?
C23 N23A C24 129.71(14) . . ?
C23 N23A C27A 108.90(13) . . ?
C24 N23A C27A 121.39(13) . . ?
C25 C24 N23A 118.25(15) . . ?
C25 C24 H24 120.9 . . ?
N23A C24 H24 120.9 . . ?
C24 C25 C26 121.36(16) . . ?
C24 C25 H25 119.3 . . ?
C26 C25 H25 119.3 . . ?
C27 C26 C25 120.97(16) . . ?
C27 C26 H26 119.5 . . ?
C25 C26 H26 119.5 . . ?
C26 C27 C27A 118.90(15) . . ?
C26 C27 H27 120.5 . . ?
C27A C27 H27 120.5 . . ?
C21 C27A N23A 106.34(13) . . ?
C21 C27A C27 134.55(14) . . ?
N23A C27A C27 119.09(13) . . ?
Cl3 Zn1 Cl4 113.959(17) . . ?
Cl3 Zn1 Cl1 107.146(17) . . ?
Cl4 Zn1 Cl1 106.697(16) . . ?
Cl3 Zn1 Cl2 110.222(16) . . ?
Cl4 Zn1 Cl2 107.423(16) . . ?
Cl1 Zn1 Cl2 111.392(15) . . ?

loop_
_geom_bond_atom_site_label_1
_geom_bond_atom_site_label_2
_geom_bond_distance
_geom_bond_site_symmetry_2
_geom_bond_publ_flag
C11 N12 1.3364(19) . ?
C11 C17A 1.3507(19) . ?
C11 H11 0.95 . ?
N12 C13 1.3674(18) . ?
N12 C12 1.4618(19) . ?
C12 H12A 0.98 . ?
C12 H12B 0.98 . ?
C12 H12C 0.98 . ?
C13 N13A 1.369(2) . ?
C13 H13 0.95 . ?
N13A C17A 1.4021(19) . ?
N13A C14 1.4205(19) . ?
C14 C15 1.355(2) . ?
C14 H14 0.95 . ?
C15 C16 1.430(3) . ?
C15 H15 0.95 . ?
C16 C17 1.351(3) . ?
C16 H16 0.95 . ?
C17 C17A 1.396(2) . ?
C17 H17 0.95 . ?
C21 N22 1.370(2) . ?
C21 C27A 1.371(2) . ?
C21 H21 0.95 . ?
N22 C23 1.335(2) . ?
N22 C22 1.469(2) . ?
C22 H22A 0.98 . ?
C22 H22B 0.98 . ?
C22 H22C 0.98 . ?
C23 N23A 1.344(2) . ?
C23 H23 0.95 . ?
N23A C24 1.401(2) . ?
N23A C27A 1.4021(18) . ?
C24 C25 1.348(3) . ?
C24 H24 0.95 . ?
C25 C26 1.427(3) . ?
C25 H25 0.95 . ?
C26 C27 1.348(3) . ?
C26 H26 0.95 . ?
C27 C27A 1.421(2) . ?
C27 H27 0.95 . ?
Zn1 Cl3 2.2682(4) . ?
Zn1 Cl4 2.2779(4) . ?
Zn1 Cl1 2.2858(4) . ?
Zn1 Cl2 2.2920(4) . ?
